data_9005658
loop_
_publ_author_name
'Bosi, F.'
'Lucchesi, S.'

_publ_section_title
;
 Crystal chemistry of the schorl-dravite series
 Note: Tourmaline TM504c
;
_journal_name_full 'European Journal of Mineralogy'
_journal_page_first 335
_journal_page_last 344
_journal_paper_doi 10.1127/0935-1221/2004/0016-0335
_journal_volume 16
_journal_year 2004
_chemical_compound_source 'Olkhon (Lake Baikal), Siberia'
_chemical_formula_sum
;Al5.262 B3 Ca0.412 Cr0.168 F0.314 Fe0.006 H0.248 K0.015 Mg2.784 Mn0.003
 Na0.477 O30.685 Si5.91 Ti0.027 V0.831 Zn0.015
;
_chemical_name_mineral Oxy-dravite
_space_group_IT_number 160
_symmetry_space_group_name_Hall 'R 3 -2"'
_symmetry_space_group_name_H-M 'R 3 m :H'
_cell_angle_alpha 90
_cell_angle_beta 90
_cell_angle_gamma 120
_cell_formula_units_Z 3
_cell_length_a 15.9706
_cell_length_b 15.9706
_cell_length_c 7.2276
_cell_volume 1596.494
_database_code_amcsd 0007049
_exptl_crystal_density_diffrn 3.080
_cod_original_sg_symbol_H-M 'R 3 m'
_cod_original_formula_sum
;Na.477 Ca.412 K.015 Mg2.784 Al5.262 V.831 Cr.168 Ti.027 Zn.015 Fe.006 Mn.003
 Si5.91 B3 O30.685 F.314 H.248
;
_cod_database_code 9005658

loop_
_space_group_symop_operation_xyz
x,y,z
2/3+x,1/3+y,1/3+z
1/3+x,2/3+y,2/3+z
x,x-y,z
2/3+x,1/3+x-y,1/3+z
1/3+x,2/3+x-y,2/3+z
-y,-x,z
2/3-y,1/3-x,1/3+z
1/3-y,2/3-x,2/3+z
-x+y,y,z
2/3-x+y,1/3+y,1/3+z
1/3-x+y,2/3+y,2/3+z
-y,x-y,z
2/3-y,1/3+x-y,1/3+z
1/3-y,2/3+x-y,2/3+z
-x+y,-x,z
2/3-x+y,1/3-x,1/3+z
1/3-x+y,2/3-x,2/3+z

loop_
_atom_site_label
_atom_site_fract_x
_atom_site_fract_y
_atom_site_fract_z
_atom_site_occupancy
_atom_site_type_symbol
_atom_site_attached_hydrogens
NaX 0.00000 0.00000 0.22556 0.47700 Na 0
CaX 0.00000 0.00000 0.22556 0.41200 Ca 0
KX 0.00000 0.00000 0.22556 0.01500 K 0
MgY 0.12391 0.06196 0.63460 0.55200 Mg 0
AlY 0.12391 0.06196 0.63460 0.21000 Al 0
V3+Y 0.12391 0.06196 0.63460 0.19100 V 0
Cr3+Y 0.12391 0.06196 0.63460 0.03200 Cr 0
Ti4+Y 0.12391 0.06196 0.63460 0.00900 Ti 0
ZnY 0.12391 0.06196 0.63460 0.00500 Zn 0
Fe2+Y 0.12391 0.06196 0.63460 0.00200 Fe 0
Mn2+Y 0.12391 0.06196 0.63460 0.00100 Mn 0
AlZ 0.29797 0.26170 0.61193 0.75700 Al 0
MgZ 0.29797 0.26170 0.61193 0.18800 Mg 0
V3+Z 0.29797 0.26170 0.61193 0.04300 V 0
Cr3+Z 0.29797 0.26170 0.61193 0.01200 Cr 0
SiT 0.19155 0.18983 0.00000 0.98500 Si 0
AlT 0.19155 0.18983 0.00000 0.01500 Al 0
B 0.10997 0.21994 0.45295 1.00000 B 0
O1W 0.00000 0.00000 0.77105 0.43700 O 0
F1W 0.00000 0.00000 0.77105 0.31400 F 0
O-H1W 0.00000 0.00000 0.77105 0.24800 O 1
O2 0.06065 0.12130 0.48040 1.00000 O 0
O3V 0.26391 0.13195 0.51134 1.00000 O 0
O4 0.09247 0.18494 0.07196 1.00000 O 0
O5 0.18241 0.09121 0.09172 1.00000 O 0
O6 0.19466 0.18554 0.77861 1.00000 O 0
O7 0.28469 0.28413 0.07913 1.00000 O 0
O8 0.20900 0.26985 0.44107 1.00000 O 0

loop_
_cod_changelog_entry_id
_cod_changelog_entry_author
_cod_changelog_entry_date
_cod_changelog_entry_text
1
;cod-tools version 3.8.0
Id: cif_guess_AMCSD_atom_types 9581 2023-05-17 12:35:41Z saulius
;
2023-05-23T09:18:40+03:00
;Derived atom types and hydrogen counts
from atom names that follow the AMCSD naming convention
(Wat == water, O-H == hydroxyl).
;

loop_
_cod_related_entry_id
_cod_related_entry_database
_cod_related_entry_code
1 AMCSD 0007049
